data_4338258
loop_
_publ_author_name
'Lacy, David C.'
'McCrory, Charles C. L.'
'Peters, Jonas C.'

_publ_section_title
;
 Studies of Cobalt-Mediated Electrocatalytic CO2 Reduction Using a
 Redox-Active Ligand.
;
_journal_issue 10
_journal_name_full 'Inorganic chemistry'
_journal_page_first 4980
_journal_page_last 4988
_journal_paper_doi 10.1021/ic403122j
_journal_volume 53
_journal_year 2014
_chemical_formula_moiety 'C17 H25 Co N5, C24 H20 B'
_chemical_formula_sum 'C41 H45 B Co N5'
_chemical_formula_weight 677.61
_space_group_crystal_system triclinic
_space_group_IT_number 2
_space_group_name_Hall '-P 1'
_space_group_name_H-M_alt 'P -1'
_symmetry_space_group_name_Hall '-P 1'
_symmetry_space_group_name_H-M 'P -1'
_audit_creation_date 2013-06-18
_audit_creation_method
;
  Olex2 1.2
  (compiled 2013.04.25 svn.r2679, GUI svn.r4466)
;
_cell_angle_alpha 84.438(3)
_cell_angle_beta 77.625(3)
_cell_angle_gamma 80.132(3)
_cell_formula_units_Z 2
_cell_length_a 10.8505(6)
_cell_length_b 11.3972(6)
_cell_length_c 14.1924(8)
_cell_measurement_temperature 100(2)
_cell_volume 1685.66(16)
_computing_molecular_graphics
;
O. V. Dolomanov, L. J. Bourhis, R. J. Gildea, J. A. K. Howard and H. Puschmann,
OLEX2: a complete structure solution, refinement and analysis program.
J. Appl. Cryst. (2009). 42, 339-341.
;
_computing_publication_material
;
O. V. Dolomanov, L. J. Bourhis, R. J. Gildea, J. A. K. Howard and H. Puschmann,
OLEX2: a complete structure solution, refinement and analysis program.
J. Appl. Cryst. (2009). 42, 339-341.
;
_diffrn_ambient_temperature 100(2)
_diffrn_measured_fraction_theta_full 0.9923
_diffrn_measured_fraction_theta_max 0.9923
_diffrn_radiation_wavelength 0.71073
_diffrn_reflns_av_R_equivalents 0.0528
_diffrn_reflns_av_unetI/netI 0.0299
_diffrn_reflns_limit_h_max 21
_diffrn_reflns_limit_h_min -20
_diffrn_reflns_limit_k_max 22
_diffrn_reflns_limit_k_min -22
_diffrn_reflns_limit_l_max 27
_diffrn_reflns_limit_l_min -27
_diffrn_reflns_number 239277
_diffrn_reflns_theta_full 43.6638
_diffrn_reflns_theta_max 43.66
_diffrn_reflns_theta_min 1.94
_exptl_absorpt_coefficient_mu 0.548
_exptl_crystal_density_diffrn 1.3349
_exptl_crystal_F_000 716.9202
_refine_diff_density_max 1.0175
_refine_diff_density_min -0.7010
_refine_diff_density_rms 0.0979
_refine_ls_d_res_high 0.5147
_refine_ls_d_res_low 10.4704
_refine_ls_goodness_of_fit_ref 0.9340
_refine_ls_hydrogen_treatment mixed
_refine_ls_matrix_type full
_refine_ls_number_constraints 0
_refine_ls_number_parameters 612
_refine_ls_number_reflns 25679
_refine_ls_number_restraints 0
_refine_ls_restrained_S_all 0.9340
_refine_ls_R_factor_all 0.0471
_refine_ls_R_factor_gt 0.0339
_refine_ls_shift/su_max 0.0314
_refine_ls_shift/su_mean 0.0018
_refine_ls_structure_factor_coef Fsqd
_refine_ls_weighting_details 'w=1/[\s^2^(Fo^2^)+(0.1P)^2^] where P=(Fo^2^+2Fc^2^)/3'
_refine_ls_weighting_scheme calc
_refine_ls_wR_factor_ref 0.1249
_reflns_Friedel_coverage 0.0
_reflns_limit_h_max 21
_reflns_limit_h_min -20
_reflns_limit_k_max 22
_reflns_limit_k_min -21
_reflns_limit_l_max 27
_reflns_limit_l_min 0
_reflns_number_gt 21133
_reflns_number_total 25679
_reflns_threshold_expression I>=2u(I)
_cod_data_source_file ic403122j_si_001.cif
_cod_data_source_block '[CoN4H(MeCN)]BPh4'
_cod_depositor_comments 'Adding full bibliography for 4338256--4338258.cif.'
_cod_database_code 4338258
_olex2_refinement_description
;
;

loop_
_space_group_symop_id
_space_group_symop_operation_xyz
1 x,y,z
2 -x,-y,-z

loop_
_atom_site_label
_atom_site_type_symbol
_atom_site_fract_x
_atom_site_fract_y
_atom_site_fract_z
_atom_site_U_iso_or_equiv
_atom_site_adp_type
_atom_site_occupancy
Co1 Co 0.103581(7) 0.263029(7) 0.836255(6) 0.00903(2) Uani 1.000000
N1 N 0.02711(5) 0.26653(5) 0.96252(4) 0.01011(7) Uani 1.000000
N2 N 0.18276(5) 0.38627(5) 0.87117(4) 0.01098(7) Uani 1.000000
N3 N -0.01704(5) 0.15700(5) 0.83838(4) 0.01192(8) Uani 1.000000
N4 N 0.12521(5) 0.31501(5) 0.69402(4) 0.01117(7) Uani 1.000000
C35 C 0.32811(6) 0.23118(5) 0.13702(4) 0.01104(8) Uani 1.000000
N5 N 0.26514(6) 0.14663(5) 0.80883(4) 0.01419(8) Uani 1.000000
C1 C 0.06438(6) 0.33760(5) 1.02025(4) 0.01086(8) Uani 1.000000
C4 C -0.06144(6) 0.19243(5) 0.99980(4) 0.01120(8) Uani 1.000000
C30 C 0.39889(6) 0.29666(5) 0.17891(4) 0.01057(8) Uani 1.000000
C36 C 0.47016(6) 0.24186(5) 0.35133(4) 0.01153(8) Uani 1.000000
C31 C 0.50594(6) 0.33443(6) 0.11538(5) 0.01379(9) Uani 1.000000
C3 C -0.08390(6) 0.12813(5) 0.92462(4) 0.01178(8) Uani 1.000000
C34 C 0.36257(6) 0.20245(6) 0.04048(5) 0.01252(9) Uani 1.000000
C32 C 0.54240(6) 0.30573(7) 0.01909(5) 0.01532(10) Uani 1.000000
C18 C 0.37509(6) 0.46707(5) 0.30465(4) 0.01161(8) Uani 1.000000
C37 C 0.43422(6) 0.19857(6) 0.44757(5) 0.01359(9) Uani 1.000000
C5 C -0.11459(6) 0.18832(6) 1.09842(5) 0.01453(9) Uani 1.000000
C12 C 0.11573(6) 0.22042(6) 0.63244(5) 0.01398(9) Uani 1.000000
C2 C 0.15691(6) 0.40712(5) 0.96369(4) 0.01112(8) Uani 1.000000
C9 C 0.28083(6) 0.44494(6) 0.80523(5) 0.01454(9) Uani 1.000000
C7 C 0.01425(6) 0.33449(6) 1.11901(4) 0.01382(9) Uani 1.000000
C24 C 0.21963(6) 0.30352(6) 0.34440(4) 0.01233(9) Uani 1.000000
C6 C -0.07574(7) 0.25925(6) 1.15804(5) 0.01573(10) Uani 1.000000
C19 C 0.34175(7) 0.55786(6) 0.23640(5) 0.01442(9) Uani 1.000000
C10 C 0.24870(6) 0.47663(6) 0.70596(5) 0.01452(9) Uani 1.000000
C11 C 0.24135(6) 0.36988(6) 0.65228(5) 0.01370(9) Uani 1.000000
C41 C 0.60104(6) 0.21419(7) 0.31078(5) 0.01637(10) Uani 1.000000
C29 C 0.18510(7) 0.18852(6) 0.35684(5) 0.01579(10) Uani 1.000000
C23 C 0.40198(7) 0.50559(6) 0.38813(5) 0.01441(9) Uani 1.000000
C33 C 0.47080(6) 0.23872(6) -0.01891(5) 0.01418(9) Uani 1.000000
C14 C -0.02670(7) 0.09522(6) 0.75520(5) 0.01631(10) Uani 1.000000
C38 C 0.52084(7) 0.13303(6) 0.49991(5) 0.01619(10) Uani 1.000000
C26 C -0.00395(7) 0.37572(8) 0.41864(5) 0.01902(12) Uani 1.000000
C16 C 0.36156(7) 0.08502(6) 0.80408(5) 0.01590(10) Uani 1.000000
C28 C 0.06049(7) 0.16753(8) 0.39544(5) 0.01967(12) Uani 1.000000
C39 C 0.64884(7) 0.10595(6) 0.45705(6) 0.01715(11) Uani 1.000000
C15 C -0.17518(7) 0.03947(6) 0.94438(5) 0.01618(10) Uani 1.000000
C25 C 0.12066(6) 0.39588(6) 0.37747(5) 0.01545(10) Uani 1.000000
C8 C 0.21601(7) 0.49134(6) 1.00820(5) 0.01460(9) Uani 1.000000
C22 C 0.39443(7) 0.62571(6) 0.40360(6) 0.01790(11) Uani 1.000000
C40 C 0.68845(7) 0.14697(7) 0.36186(6) 0.01823(11) Uani 1.000000
C21 C 0.36027(7) 0.71344(6) 0.33444(6) 0.01774(11) Uani 1.000000
C13 C -0.01134(7) 0.17473(7) 0.66241(5) 0.01591(10) Uani 1.000000
C27 C -0.03539(7) 0.26165(8) 0.42642(5) 0.02040(13) Uani 1.000000
B1 B 0.36607(6) 0.32662(6) 0.29392(5) 0.01109(9) Uani 1.000000
C20 C 0.33430(7) 0.67861(6) 0.25027(5) 0.01605(10) Uani 1.000000
C17 C 0.48284(9) 0.00717(8) 0.80070(9) 0.02858(18) Uani 1.000000
H35 H 0.2542(13) 0.2079(12) 0.1767(10) 0.021(3) Uiso 1.000000
H34 H 0.3114(12) 0.1578(11) 0.0137(9) 0.015(3) Uiso 1.000000
H33 H 0.4937(14) 0.2213(13) -0.0878(10) 0.024(3) Uiso 1.000000
H32 H 0.6138(15) 0.3320(14) -0.0228(11) 0.031(4) Uiso 1.000000
H31 H 0.5520(14) 0.3827(13) 0.1378(11) 0.026(3) Uiso 1.000000
H41 H 0.6356(14) 0.2389(12) 0.2426(10) 0.025(3) Uiso 1.000000
H40 H 0.7754(15) 0.1282(13) 0.3329(11) 0.030(4) Uiso 1.000000
H39 H 0.7026(14) 0.0575(12) 0.4934(10) 0.023(3) Uiso 1.000000
H38 H 0.4916(14) 0.1058(13) 0.5664(11) 0.029(4) Uiso 1.000000
H37 H 0.3448(12) 0.2153(11) 0.4781(9) 0.013(2) Uiso 1.000000
H23 H 0.4285(15) 0.4463(13) 0.4411(11) 0.030(4) Uiso 1.000000
H22 H 0.4165(13) 0.6461(12) 0.4643(10) 0.023(3) Uiso 1.000000
H21 H 0.3543(14) 0.7933(12) 0.3434(10) 0.022(3) Uiso 1.000000
H20 H 0.3102(14) 0.7401(13) 0.2025(10) 0.025(3) Uiso 1.000000
H19 H 0.3229(14) 0.5340(13) 0.1727(11) 0.026(3) Uiso 1.000000
H25 H 0.1353(12) 0.4806(11) 0.3716(9) 0.016(3) Uiso 1.000000
H26 H -0.0705(14) 0.4430(12) 0.4387(10) 0.024(3) Uiso 1.000000
H27 H -0.1257(13) 0.2548(12) 0.4550(10) 0.021(3) Uiso 1.000000
H28 H 0.0423(13) 0.0845(12) 0.4040(10) 0.022(3) Uiso 1.000000
H29 H 0.2451(16) 0.1274(14) 0.3431(12) 0.034(4) Uiso 1.000000
H5 H -0.1797(13) 0.1349(12) 1.1278(10) 0.021(3) Uiso 1.000000
H6 H -0.1108(15) 0.2602(14) 1.2288(11) 0.031(4) Uiso 1.000000
H7 H 0.0407(13) 0.3838(12) 1.1635(10) 0.020(3) Uiso 1.000000
H4 H 0.0586(11) 0.3735(10) 0.6907(8) 0.010(2) Uiso 1.000000
H12a H 0.1213(13) 0.2560(12) 0.5682(9) 0.019(3) Uiso 1.000000
H12b H 0.1874(12) 0.1588(11) 0.6374(9) 0.014(3) Uiso 1.000000
H9a H 0.2897(13) 0.5222(12) 0.8289(10) 0.020(3) Uiso 1.000000
H9b H 0.3592(12) 0.3931(11) 0.7995(9) 0.018(3) Uiso 1.000000
H10a H 0.1709(13) 0.5307(11) 0.7144(9) 0.018(3) Uiso 1.000000
H10b H 0.3117(13) 0.5216(12) 0.6696(10) 0.022(3) Uiso 1.000000
H11a H 0.3122(11) 0.3115(10) 0.6558(9) 0.012(3) Uiso 1.000000
H11b H 0.2403(12) 0.3971(11) 0.5842(9) 0.013(3) Uiso 1.000000
H14a H 0.0339(17) 0.0331(16) 0.7476(13) 0.045(5) Uiso 1.000000
H14b H -0.1052(13) 0.0718(12) 0.7654(10) 0.020(3) Uiso 1.000000
H15a H -0.2469(17) 0.0697(15) 0.9244(12) 0.039(4) Uiso 1.000000
H15b H -0.1404(15) -0.0330(14) 0.9136(11) 0.032(4) Uiso 1.000000
H15c H -0.1918(17) 0.0197(15) 1.0079(13) 0.043(4) Uiso 1.000000
H8a H 0.3057(13) 0.4665(12) 1.0068(10) 0.021(3) Uiso 1.000000
H8b H 0.2094(13) 0.5737(12) 0.9736(9) 0.019(3) Uiso 1.000000
H8c H 0.1731(14) 0.4974(13) 1.0784(11) 0.027(3) Uiso 1.000000
H13a H -0.0825(13) 0.2448(12) 0.6675(9) 0.023(3) Uiso 1.000000
H13b H -0.0124(15) 0.1215(13) 0.6070(11) 0.034(4) Uiso 1.000000
H17a H 0.501(2) -0.0328(18) 0.7472(15) 0.059(6) Uiso 1.000000
H17b H 0.5473(19) 0.0549(16) 0.7993(14) 0.051(5) Uiso 1.000000
H17c H 0.479(2) -0.0497(19) 0.8545(16) 0.064(6) Uiso 1.000000

loop_
_atom_site_aniso_label
_atom_site_aniso_U_11
_atom_site_aniso_U_22
_atom_site_aniso_U_33
_atom_site_aniso_U_12
_atom_site_aniso_U_13
_atom_site_aniso_U_23
Co1 0.00848(3) 0.01031(3) 0.00823(3) -0.00236(2) -0.00047(2) -0.00136(2)
N1 0.00981(16) 0.01134(17) 0.00914(16) -0.00220(13) -0.00118(13) -0.00113(13)
N2 0.00984(17) 0.01234(18) 0.01103(17) -0.00289(14) -0.00149(14) -0.00134(14)
N3 0.01272(18) 0.01297(18) 0.01059(18) -0.00438(15) -0.00114(14) -0.00169(14)
N4 0.01037(17) 0.01286(18) 0.00999(17) -0.00201(14) -0.00106(14) -0.00110(14)
C35 0.01109(19) 0.01135(19) 0.0112(2) -0.00285(15) -0.00252(15) -0.00092(15)
N5 0.0138(2) 0.0138(2) 0.0145(2) -0.00006(16) -0.00319(16) -0.00114(16)
C1 0.01034(19) 0.0122(2) 0.01012(19) -0.00111(15) -0.00236(15) -0.00177(15)
C4 0.01075(19) 0.0120(2) 0.01026(19) -0.00248(15) -0.00051(15) -0.00011(15)
C30 0.01057(19) 0.01149(19) 0.01010(19) -0.00238(15) -0.00201(15) -0.00184(15)
C36 0.0116(2) 0.0120(2) 0.0113(2) -0.00305(16) -0.00138(16) -0.00225(16)
C31 0.0135(2) 0.0181(2) 0.0112(2) -0.00695(18) -0.00111(17) -0.00303(18)
C3 0.0113(2) 0.0120(2) 0.0119(2) -0.00368(16) -0.00076(16) -0.00037(16)
C34 0.0142(2) 0.0125(2) 0.0122(2) -0.00370(17) -0.00381(17) -0.00210(16)
C32 0.0145(2) 0.0206(3) 0.0115(2) -0.0070(2) 0.00031(17) -0.00314(19)
C18 0.01122(19) 0.0124(2) 0.0117(2) -0.00280(16) -0.00188(16) -0.00223(16)
C37 0.0148(2) 0.0142(2) 0.0114(2) -0.00246(17) -0.00138(17) -0.00124(17)
C5 0.0149(2) 0.0161(2) 0.0112(2) -0.00329(18) 0.00077(17) 0.00017(17)
C12 0.0144(2) 0.0176(2) 0.0102(2) -0.00350(18) -0.00128(17) -0.00297(17)
C2 0.01058(19) 0.01138(19) 0.0120(2) -0.00111(15) -0.00357(16) -0.00201(15)
C9 0.0121(2) 0.0172(2) 0.0153(2) -0.00644(18) -0.00188(18) -0.00015(19)
C7 0.0146(2) 0.0164(2) 0.0102(2) -0.00065(18) -0.00251(17) -0.00281(17)
C24 0.0116(2) 0.0156(2) 0.0103(2) -0.00395(17) -0.00140(16) -0.00195(16)
C6 0.0176(2) 0.0184(2) 0.0099(2) -0.0023(2) -0.00025(18) -0.00093(18)
C19 0.0173(2) 0.0140(2) 0.0123(2) -0.00270(18) -0.00324(18) -0.00145(17)
C10 0.0155(2) 0.0135(2) 0.0142(2) -0.00464(18) -0.00085(18) 0.00051(17)
C11 0.0124(2) 0.0151(2) 0.0123(2) -0.00312(17) 0.00121(17) -0.00057(17)
C41 0.0118(2) 0.0220(3) 0.0147(2) -0.00301(19) -0.00150(18) 0.0002(2)
C29 0.0165(2) 0.0184(3) 0.0132(2) -0.0078(2) 0.00044(18) -0.00363(19)
C23 0.0173(2) 0.0130(2) 0.0145(2) -0.00237(18) -0.00582(19) -0.00304(17)
C33 0.0154(2) 0.0166(2) 0.0111(2) -0.00395(18) -0.00158(17) -0.00377(17)
C14 0.0216(3) 0.0162(2) 0.0129(2) -0.0079(2) -0.0025(2) -0.00330(18)
C38 0.0193(3) 0.0154(2) 0.0144(2) -0.0033(2) -0.0046(2) 0.00063(19)
C26 0.0114(2) 0.0285(3) 0.0157(3) -0.0009(2) -0.00177(19) 0.0001(2)
C16 0.0153(2) 0.0132(2) 0.0194(3) 0.00058(18) -0.0057(2) -0.00213(19)
C28 0.0202(3) 0.0276(3) 0.0143(2) -0.0143(3) -0.0010(2) -0.0031(2)
C39 0.0172(3) 0.0152(2) 0.0204(3) -0.00207(19) -0.0076(2) 0.0001(2)
C15 0.0151(2) 0.0157(2) 0.0182(3) -0.00711(19) -0.0012(2) -0.0000(2)
C25 0.0117(2) 0.0193(3) 0.0143(2) -0.00097(18) -0.00190(18) -0.00042(19)
C8 0.0155(2) 0.0139(2) 0.0165(2) -0.00281(18) -0.00645(19) -0.00317(18)
C22 0.0220(3) 0.0147(2) 0.0196(3) -0.0025(2) -0.0084(2) -0.0052(2)
C40 0.0126(2) 0.0214(3) 0.0203(3) -0.0013(2) -0.0038(2) -0.0006(2)
C21 0.0202(3) 0.0123(2) 0.0214(3) -0.0023(2) -0.0047(2) -0.0037(2)
C13 0.0157(2) 0.0213(3) 0.0127(2) -0.0065(2) -0.00373(18) -0.00226(19)
C27 0.0133(2) 0.0356(4) 0.0143(2) -0.0098(2) -0.00262(19) -0.0007(2)
B1 0.0107(2) 0.0123(2) 0.0107(2) -0.00325(18) -0.00145(18) -0.00194(18)
C20 0.0179(3) 0.0130(2) 0.0161(2) -0.00113(19) -0.0021(2) -0.00064(18)
C17 0.0206(3) 0.0210(3) 0.0457(5) 0.0075(3) -0.0150(3) -0.0099(3)

loop_
_atom_type_symbol
_atom_type_scat_dispersion_real
_atom_type_scat_dispersion_imag
_atom_type_scat_source
_atom_type_scat_dispersion_source
H 0.00000 0.00000 'International Tables Volume C Table 6.1.1.4 (pp. 500-502)' custom
C 0.00347 0.00161 'International Tables Volume C Table 6.1.1.4 (pp. 500-502)' custom
B 0.00141 0.00067 'International Tables Volume C Table 6.1.1.4 (pp. 500-502)' custom
Co 0.35655 0.96576 'International Tables Volume C Table 6.1.1.4 (pp. 500-502)' custom
N 0.00653 0.00323 'International Tables Volume C Table 6.1.1.4 (pp. 500-502)' custom

loop_
_geom_angle_atom_site_label_1
_geom_angle_atom_site_label_2
_geom_angle_atom_site_label_3
_geom_angle
N2 Co1 N1 81.30(2)
N3 Co1 N1 81.11(2)
N3 Co1 N2 160.92(2)
N4 Co1 N1 155.48(2)
N4 Co1 N2 96.14(2)
N4 Co1 N3 96.79(2)
N5 Co1 N1 114.43(2)
N5 Co1 N2 94.87(2)
N5 Co1 N3 99.08(2)
N5 Co1 N4 90.07(2)
C1 N1 Co1 119.18(4)
C4 N1 Co1 119.34(4)
C4 N1 C1 121.36(5)
C2 N2 Co1 116.07(4)
C9 N2 Co1 124.36(4)
C9 N2 C2 119.01(5)
C3 N3 Co1 115.99(4)
C14 N3 Co1 124.66(4)
C14 N3 C3 118.79(5)
C12 N4 Co1 113.78(4)
C11 N4 Co1 115.28(4)
C11 N4 C12 109.74(5)
C34 C35 C30 122.76(5)
C16 N5 Co1 170.69(6)
C2 C1 N1 110.46(5)
C7 C1 N1 120.13(6)
C7 C1 C2 129.41(6)
C3 C4 N1 110.36(5)
C5 C4 N1 119.87(6)
C5 C4 C3 129.77(6)
C31 C30 C35 115.06(5)
B1 C30 C35 124.41(5)
B1 C30 C31 120.50(5)
C41 C36 C37 114.99(6)
B1 C36 C37 121.51(5)
B1 C36 C41 123.37(5)
C32 C31 C30 122.94(6)
C4 C3 N3 112.71(5)
C15 C3 N3 125.12(6)
C15 C3 C4 122.16(5)
C33 C34 C35 120.25(6)
C33 C32 C31 120.02(6)
C23 C18 C19 115.52(6)
B1 C18 C19 122.07(5)
B1 C18 C23 121.99(5)
C38 C37 C36 123.01(6)
C6 C5 C4 119.13(6)
C13 C12 N4 112.03(5)
C1 C2 N2 112.60(5)
C8 C2 N2 125.22(6)
C8 C2 C1 122.18(5)
C10 C9 N2 112.14(5)
C6 C7 C1 119.15(6)
C25 C24 C29 115.14(6)
B1 C24 C29 121.85(6)
B1 C24 C25 123.00(6)
C7 C6 C5 120.35(6)
C20 C19 C18 122.62(6)
C11 C10 C9 114.33(5)
C10 C11 N4 112.21(5)
C40 C41 C36 122.58(6)
C28 C29 C24 122.82(7)
C22 C23 C18 122.75(6)
C32 C33 C34 118.92(6)
C13 C14 N3 112.10(5)
C39 C38 C37 120.36(6)
C27 C26 C25 120.54(7)
C17 C16 N5 178.57(9)
C27 C28 C29 120.31(7)
C40 C39 C38 118.49(6)
C26 C25 C24 122.62(7)
C21 C22 C23 120.12(6)
C39 C40 C41 120.55(7)
C20 C21 C22 118.77(6)
C14 C13 C12 115.21(6)
C28 C27 C26 118.51(6)
C36 B1 C30 109.90(5)
C18 B1 C30 110.47(5)
C18 B1 C36 108.24(5)
C24 B1 C30 110.17(5)
C24 B1 C36 110.03(5)
C24 B1 C18 107.98(5)
C21 C20 C19 120.22(6)

loop_
_geom_bond_atom_site_label_1
_geom_bond_atom_site_label_2
_geom_bond_distance
Co1 N1 1.8073(5)
Co1 N2 1.9203(5)
Co1 N3 1.9216(5)
Co1 N4 2.0233(5)
Co1 N5 1.9987(6)
N1 C1 1.3690(8)
N1 C4 1.3748(8)
N2 C2 1.3188(8)
N2 C9 1.4666(8)
N3 C3 1.3250(8)
N3 C14 1.4628(8)
N4 C12 1.4819(8)
N4 C11 1.4860(8)
C35 C30 1.4067(8)
C35 C34 1.3963(9)
N5 C16 1.1486(9)
C1 C2 1.4436(8)
C1 C7 1.3898(9)
C4 C3 1.4350(9)
C4 C5 1.3944(9)
C30 C31 1.4123(9)
C30 B1 1.6506(9)
C36 C37 1.4028(9)
C36 C41 1.4067(9)
C36 B1 1.6556(9)
C31 C32 1.3934(9)
C3 C15 1.4999(9)
C34 C33 1.3910(9)
C32 C33 1.3930(9)
C18 C19 1.4026(9)
C18 C23 1.4051(9)
C18 B1 1.6439(9)
C37 C38 1.3943(10)
C5 C6 1.3962(10)
C12 C13 1.5183(9)
C2 C8 1.4945(8)
C9 C10 1.5184(10)
C7 C6 1.3995(10)
C24 C29 1.4087(9)
C24 C25 1.4049(9)
C24 B1 1.6512(9)
C19 C20 1.3953(9)
C10 C11 1.5186(9)
C41 C40 1.3964(10)
C29 C28 1.3976(10)
C23 C22 1.3934(9)
C14 C13 1.5198(10)
C38 C39 1.3862(11)
C26 C25 1.4014(10)
C26 C27 1.3880(12)
C16 C17 1.4499(10)
C28 C27 1.3926(12)
C39 C40 1.3879(11)
C22 C21 1.3925(11)
C21 C20 1.3923(10)
